data_7709800
loop_
_publ_author_name
'Wesemann, Lars'
'Auer, Maximilian'
'Diab, Fatima'
'Schubert, Hartmut'
'Eichele, Klaus'

_publ_section_title
;
 Reactivity of Organogermanium and Organotin Trihydrides
;
_journal_name_full 'Dalton Transactions'
_journal_paper_doi 10.1039/D2DT00681B
_journal_year 2022
_chemical_formula_sum 'C35 H72 Br2 Li O2 Si4 Sn'
_chemical_formula_weight 922.73
_space_group_crystal_system triclinic
_space_group_IT_number 2
_space_group_name_Hall '-P 1'
_space_group_name_H-M_alt 'P -1'
_atom_sites_solution_hydrogens geom
_audit_creation_method SHELXL-2018/1
_audit_update_record
;
2022-02-21 deposited with the CCDC.	2022-03-22 downloaded from the CCDC.
;
_cell_angle_alpha 89.2150(10)
_cell_angle_beta 89.8210(10)
_cell_angle_gamma 71.5940(10)
_cell_formula_units_Z 2
_cell_length_a 9.4333(3)
_cell_length_b 12.6264(4)
_cell_length_c 20.6027(6)
_cell_measurement_reflns_used 9772
_cell_measurement_temperature 100(2)
_cell_measurement_theta_max 27.25
_cell_measurement_theta_min 2.37
_cell_volume 2328.20(13)
_computing_cell_refinement 'Bruker SAINT'
_computing_data_collection 'Bruker APEX2'
_computing_data_reduction 'Bruker SAINT'
_computing_publication_material Platon,Wingx,Shelxle,DSR
_computing_structure_refinement 'SHELXL-2018/1 (Sheldrick, 2018)'
_computing_structure_solution 'SHELXT 2014/4 (Sheldrick, 2014)'
_diffrn_ambient_temperature 100(2)
_diffrn_measured_fraction_theta_full 0.998
_diffrn_measured_fraction_theta_max 0.994
_diffrn_measurement_device_type 'Bruker APEX-II CCD'
_diffrn_measurement_method '\f and \w scans'
_diffrn_radiation_type MoK\a
_diffrn_radiation_wavelength 0.71073
_diffrn_reflns_av_R_equivalents 0.0215
_diffrn_reflns_av_unetI/netI 0.0182
_diffrn_reflns_Laue_measured_fraction_full 0.998
_diffrn_reflns_Laue_measured_fraction_max 0.994
_diffrn_reflns_limit_h_max 11
_diffrn_reflns_limit_h_min -12
_diffrn_reflns_limit_k_max 16
_diffrn_reflns_limit_k_min -16
_diffrn_reflns_limit_l_max 26
_diffrn_reflns_limit_l_min -26
_diffrn_reflns_number 62977
_diffrn_reflns_point_group_measured_fraction_full 0.998
_diffrn_reflns_point_group_measured_fraction_max 0.994
_diffrn_reflns_theta_full 25.242
_diffrn_reflns_theta_max 27.266
_diffrn_reflns_theta_min 2.966
_exptl_absorpt_coefficient_mu 2.394
_exptl_absorpt_correction_T_max 0.7455
_exptl_absorpt_correction_T_min 0.6413
_exptl_absorpt_correction_type multi-scan
_exptl_absorpt_process_details 'SADABS V2008/1 (Bruker AXS)'
_exptl_crystal_colour colorless
_exptl_crystal_density_diffrn 1.316
_exptl_crystal_description prism
_exptl_crystal_F_000 954
_exptl_crystal_size_max 0.21
_exptl_crystal_size_mid 0.18
_exptl_crystal_size_min 0.17
_refine_diff_density_max 1.219
_refine_diff_density_min -1.381
_refine_diff_density_rms 0.083
_refine_ls_extinction_method none
_refine_ls_goodness_of_fit_ref 1.018
_refine_ls_hydrogen_treatment constr
_refine_ls_matrix_type full
_refine_ls_number_parameters 438
_refine_ls_number_reflns 10379
_refine_ls_number_restraints 184
_refine_ls_restrained_S_all 1.021
_refine_ls_R_factor_all 0.0359
_refine_ls_R_factor_gt 0.0298
_refine_ls_shift/su_max 0.007
_refine_ls_shift/su_mean 0.000
_refine_ls_structure_factor_coef Fsqd
_refine_ls_weighting_details 'w=1/[\s^2^(Fo^2^)+(0.0378P)^2^+4.1710P] where P=(Fo^2^+2Fc^2^)/3'
_refine_ls_weighting_scheme calc
_refine_ls_wR_factor_gt 0.0761
_refine_ls_wR_factor_ref 0.0792
_reflns_Friedel_coverage 0.000
_reflns_number_gt 9250
_reflns_number_total 10379
_reflns_threshold_expression 'I > 2\s(I)'
_cod_data_source_file d2dt00681b2.cif
_cod_data_source_block ma27_0m_a
_cod_database_code 7709800
_shelx_shelxl_version_number 2018/1
_shelx_space_group_comment
;
The symmetry employed for this shelxl refinement is uniquely defined
by the following loop, which should always be used as a source of
symmetry information in preference to the above space-group names.
They are only intended as comments.
;

loop_
_space_group_symop_operation_xyz
'x, y, z'
'-x, -y, -z'

loop_
_atom_site_label
_atom_site_type_symbol
_atom_site_fract_x
_atom_site_fract_y
_atom_site_fract_z
_atom_site_U_iso_or_equiv
_atom_site_adp_type
_atom_site_occupancy
_atom_site_site_symmetry_order
_atom_site_calc_flag
_atom_site_refinement_flags_posn
_atom_site_refinement_flags_adp
_atom_site_refinement_flags_occupancy
_atom_site_disorder_assembly
_atom_site_disorder_group
C1 C 0.4957(3) 0.80726(19) 0.84318(11) 0.0154(4) Uani 1 1 d . . . . .
H1 H 0.421957 0.872946 0.857685 0.018 Uiso 1 1 calc R U . . .
C2 C 0.5432(3) 0.71594(19) 0.88561(11) 0.0141(4) Uani 1 1 d . . . . .
C3 C 0.5517(2) 0.80652(18) 0.78041(11) 0.0128(4) Uani 1 1 d . . . . .
C4 C 0.6523(3) 0.62131(19) 0.86248(11) 0.0144(4) Uani 1 1 d . . . . .
H4 H 0.686133 0.557294 0.890003 0.017 Uiso 1 1 calc R U . . .
C5 C 0.4701(3) 0.7172(2) 0.95215(11) 0.0168(5) Uani 1 1 d . . . . .
C6 C 0.4182(3) 0.8344(2) 0.98103(13) 0.0268(6) Uani 1 1 d . . . . .
H6A H 0.503240 0.862943 0.983865 0.040 Uiso 1 1 calc R U . . .
H6B H 0.377380 0.830996 1.024526 0.040 Uiso 1 1 calc R U . . .
H6C H 0.340834 0.884170 0.953166 0.040 Uiso 1 1 calc R U . . .
C7 C 0.9784(3) 0.9473(2) 1.00426(14) 0.0264(6) Uani 1 1 d . . . . .
H7A H 0.906791 0.957661 1.040667 0.032 Uiso 1 1 calc R U . . .
H7B H 1.068710 0.884752 1.016151 0.032 Uiso 1 1 calc R U . . .
C8 C 0.4880(4) 1.1464(2) 0.70341(15) 0.0311(6) Uani 1 1 d . . . . .
H8A H 0.544135 1.198893 0.709634 0.047 Uiso 1 1 calc R U . . .
H8B H 0.381503 1.184612 0.710780 0.047 Uiso 1 1 calc R U . . .
H8C H 0.502759 1.118238 0.658984 0.047 Uiso 1 1 calc R U . . .
C9 C 0.4855(2) 0.90955(18) 0.73806(11) 0.0136(4) Uani 1 1 d . . . . .
H9 H 0.531841 0.887141 0.694580 0.016 Uiso 1 1 calc R U . . .
C10 C 0.8400(4) 0.2920(2) 0.71317(14) 0.0304(6) Uani 1 1 d . . . . .
H10A H 0.805515 0.226456 0.713961 0.046 Uiso 1 1 calc R U . . .
H10B H 0.948843 0.267997 0.718298 0.046 Uiso 1 1 calc R U . . .
H10C H 0.812456 0.331951 0.671659 0.046 Uiso 1 1 calc R U . . .
C11 C 0.6646(2) 0.71084(18) 0.75789(11) 0.0122(4) Uani 1 1 d . . . . .
C12 C 0.9992(3) 0.4814(3) 0.91496(14) 0.0333(7) Uani 1 1 d . . . . .
H12A H 0.963321 0.419396 0.928055 0.050 Uiso 1 1 calc R U . . .
H12B H 0.928701 0.551831 0.929886 0.050 Uiso 1 1 calc R U . . .
H12C H 1.097504 0.470748 0.934347 0.050 Uiso 1 1 calc R U . . .
C13 C 0.7134(2) 0.61722(18) 0.80047(11) 0.0134(4) Uani 1 1 d . . . . .
C14 C 0.5768(3) 0.6395(2) 1.00103(13) 0.0281(6) Uani 1 1 d . . . . .
H14A H 0.602848 0.562306 0.986213 0.042 Uiso 1 1 calc R U . . .
H14B H 0.528171 0.645740 1.043535 0.042 Uiso 1 1 calc R U . . .
H14C H 0.667777 0.660806 1.004611 0.042 Uiso 1 1 calc R U . . .
C15 C 1.0877(3) 0.6022(2) 0.80199(15) 0.0305(6) Uani 1 1 d . . . . .
H15A H 1.182908 0.591747 0.824222 0.046 Uiso 1 1 calc R U . . .
H15B H 1.015565 0.673437 0.814890 0.046 Uiso 1 1 calc R U . . .
H15C H 1.102955 0.602761 0.754934 0.046 Uiso 1 1 calc R U . . .
C16 C 0.8299(3) 0.50788(18) 0.78120(11) 0.0148(4) Uani 1 1 d . . . . .
H16 H 0.851907 0.519088 0.734563 0.018 Uiso 1 1 calc R U . . .
C17 C 0.5012(4) 1.0785(2) 0.84631(14) 0.0313(6) Uani 1 1 d . . . . .
H17A H 0.533725 1.143620 0.854290 0.047 Uiso 1 1 calc R U . . .
H17B H 0.548713 1.019259 0.877875 0.047 Uiso 1 1 calc R U . . .
H17C H 0.392373 1.099634 0.850779 0.047 Uiso 1 1 calc R U . . .
C18 C 0.3324(3) 0.6779(3) 0.94271(14) 0.0286(6) Uani 1 1 d . . . . .
H18A H 0.263539 0.727830 0.911717 0.043 Uiso 1 1 calc R U . . .
H18B H 0.281775 0.679189 0.984436 0.043 Uiso 1 1 calc R U . . .
H18C H 0.364532 0.601701 0.925983 0.043 Uiso 1 1 calc R U . . .
C19 C 0.5446(3) 0.4409(3) 0.76810(16) 0.0322(6) Uani 1 1 d . . . . .
H19A H 0.505702 0.378183 0.762950 0.048 Uiso 1 1 calc R U . . .
H19B H 0.522953 0.488122 0.728890 0.048 Uiso 1 1 calc R U . . .
H19C H 0.496996 0.485034 0.805599 0.048 Uiso 1 1 calc R U . . .
C20 C 1.1524(3) 0.3506(3) 0.79839(17) 0.0380(7) Uani 1 1 d . . . . .
H20A H 1.251337 0.344441 0.815781 0.057 Uiso 1 1 calc R U . . .
H20B H 1.156801 0.348766 0.750877 0.057 Uiso 1 1 calc R U . . .
H20C H 1.121357 0.288109 0.814744 0.057 Uiso 1 1 calc R U . . .
C21 C 0.9087(3) 0.9159(3) 0.94411(16) 0.0349(7) Uani 1 1 d . . . . .
H21A H 0.818919 0.978593 0.931904 0.042 Uiso 1 1 calc R U . . .
H21B H 0.980712 0.904513 0.907782 0.042 Uiso 1 1 calc R U . . .
C22 C 0.7868(4) 0.3016(2) 0.85840(15) 0.0346(7) Uani 1 1 d . . . . .
H22A H 0.742200 0.349597 0.894954 0.052 Uiso 1 1 calc R U . . .
H22B H 0.894737 0.269452 0.865247 0.052 Uiso 1 1 calc R U . . .
H22C H 0.742226 0.241489 0.855299 0.052 Uiso 1 1 calc R U . . .
C23 C 0.6027(4) 0.6001(3) 0.41227(16) 0.0384(7) Uani 1 1 d . . . . .
H23A H 0.515465 0.636732 0.384221 0.046 Uiso 1 1 calc R U . . .
H23B H 0.575278 0.548565 0.442808 0.046 Uiso 1 1 calc R U . . .
C24 C 0.2207(4) 1.0269(4) 0.64945(19) 0.0549(11) Uani 1 1 d . . . . .
H24A H 0.121670 1.026211 0.635669 0.082 Uiso 1 1 calc R U . . .
H24B H 0.292829 0.998155 0.614510 0.082 Uiso 1 1 calc R U . . .
H24C H 0.216763 1.103450 0.659301 0.082 Uiso 1 1 calc R U . . .
C25 C 0.8040(4) 0.6639(3) 0.43822(18) 0.0426(8) Uani 1 1 d . . . . .
H25A H 0.853818 0.667601 0.479957 0.051 Uiso 1 1 calc R U . . .
H25B H 0.821162 0.719744 0.407621 0.051 Uiso 1 1 calc R U . . .
C26 C 0.1570(3) 1.0097(4) 0.79131(18) 0.0480(9) Uani 1 1 d . . . . .
H26A H 0.052067 1.029228 0.778107 0.072 Uiso 1 1 calc R U . . .
H26B H 0.180339 1.077744 0.801963 0.072 Uiso 1 1 calc R U . . .
H26C H 0.174378 0.960105 0.829513 0.072 Uiso 1 1 calc R U . . .
C27 C 0.7338(5) 0.5377(4) 0.3719(2) 0.0606(8) Uani 1 1 d . . . . .
H27A H 0.739496 0.458503 0.367361 0.073 Uiso 1 1 calc R U . . .
H27B H 0.730130 0.572248 0.328294 0.073 Uiso 1 1 calc R U . . .
C28 C 0.7650(3) 0.9749(3) 0.75811(18) 0.0370(7) Uani 1 1 d . . . . .
H28A H 0.796335 0.956550 0.713141 0.055 Uiso 1 1 calc R U . . .
H28B H 0.802862 0.907917 0.785600 0.055 Uiso 1 1 calc R U . . .
H28C H 0.805076 1.032837 0.773430 0.055 Uiso 1 1 calc R U . . .
C29 C 0.2499(4) 0.8004(3) 0.7088(2) 0.0579(11) Uani 1 1 d . . . . .
H29A H 0.268617 0.755853 0.749022 0.087 Uiso 1 1 calc R U . . .
H29B H 0.318804 0.760362 0.675035 0.087 Uiso 1 1 calc R U . . .
H29C H 0.146741 0.813018 0.694616 0.087 Uiso 1 1 calc R U . . .
C31 C 0.8646(4) 0.8111(3) 0.9535(2) 0.0559(11) Uani 1 1 d . . . . .
H31A H 0.953779 0.747736 0.963378 0.084 Uiso 1 1 calc R U . . .
H31B H 0.818002 0.796245 0.913647 0.084 Uiso 1 1 calc R U . . .
H31C H 0.793558 0.821528 0.989481 0.084 Uiso 1 1 calc R U . . .
C33 C 0.8605(4) 0.5486(4) 0.4106(2) 0.0583(8) Uani 1 1 d . . . . .
H33A H 0.948931 0.540472 0.382796 0.070 Uiso 1 1 calc R U . . .
H33B H 0.887862 0.491439 0.445724 0.070 Uiso 1 1 calc R U . . .
Li1 Li 0.5537(5) 0.7282(4) 0.5290(2) 0.0308(10) Uani 1 1 d . . . . .
O2 O 0.6470(2) 0.68253(18) 0.44747(10) 0.0309(4) Uani 1 1 d . . . . .
Si1 Si 0.27954(8) 0.93703(6) 0.72332(3) 0.02006(14) Uani 1 1 d . . . . .
Si2 Si 0.55607(8) 1.02701(5) 0.76225(3) 0.01873(14) Uani 1 1 d . . . . .
Si3 Si 0.75062(8) 0.38666(6) 0.78117(3) 0.02055(14) Uani 1 1 d . . . . .
Si4 Si 1.01429(8) 0.48552(6) 0.82475(4) 0.02117(15) Uani 1 1 d . . . . .
Br1 Br 0.66544(3) 0.56469(2) 0.60612(2) 0.02927(7) Uani 1 1 d . . . . .
Br2 Br 0.66491(4) 0.86267(2) 0.58063(2) 0.03144(7) Uani 1 1 d . . . . .
Sn1 Sn 0.80225(2) 0.69507(2) 0.66831(2) 0.01658(5) Uani 1 1 d . . . . .
O1_1 O 0.3442(8) 0.7786(10) 0.5160(7) 0.0346(19) Uani 0.712(5) 1 d D U P A 1
C1_1 C 0.2298(8) 0.7252(6) 0.5137(4) 0.0490(18) Uani 0.712(5) 1 d D U P A 1
H1A_1 H 0.193881 0.715262 0.557808 0.059 Uiso 0.712(5) 1 calc R U P A 1
H1AB_1 H 0.267736 0.651411 0.492824 0.059 Uiso 0.712(5) 1 calc R U P A 1
C2_1 C 0.1050(6) 0.8058(5) 0.4729(3) 0.0583(8) Uani 0.712(5) 1 d D U P A 1
H2A_1 H 0.062630 0.764840 0.441797 0.070 Uiso 0.712(5) 1 calc R U P A 1
H2AB_1 H 0.023854 0.851660 0.500919 0.070 Uiso 0.712(5) 1 calc R U P A 1
C3_1 C 0.1830(7) 0.8772(5) 0.4380(3) 0.0606(8) Uani 0.712(5) 1 d D U P A 1
H3A_1 H 0.227801 0.842065 0.396935 0.073 Uiso 0.712(5) 1 calc R U P A 1
H3AB_1 H 0.112232 0.952145 0.428010 0.073 Uiso 0.712(5) 1 calc R U P A 1
C4_1 C 0.2949(7) 0.8845(5) 0.4815(3) 0.0531(15) Uani 0.712(5) 1 d D U P A 1
H4A_1 H 0.253980 0.946470 0.512101 0.064 Uiso 0.712(5) 1 calc R U P A 1
H4AB_1 H 0.379059 0.897638 0.457501 0.064 Uiso 0.712(5) 1 calc R U P A 1
O1_2 O 0.355(2) 0.762(3) 0.5078(19) 0.045(6) Uani 0.288(5) 1 d D U P A 2
C1_2 C 0.2505(18) 0.7137(17) 0.5360(11) 0.059(5) Uani 0.288(5) 1 d D U P A 2
H1A_2 H 0.262318 0.706735 0.583779 0.071 Uiso 0.288(5) 1 calc R U P A 2
H1AB_2 H 0.263544 0.638905 0.517973 0.071 Uiso 0.288(5) 1 calc R U P A 2
C2_2 C 0.0997(15) 0.7946(11) 0.5177(8) 0.0606(8) Uani 0.288(5) 1 d D U P A 2
H2A_2 H 0.041407 0.823217 0.557335 0.073 Uiso 0.288(5) 1 calc R U P A 2
H2AB_2 H 0.043299 0.756313 0.491494 0.073 Uiso 0.288(5) 1 calc R U P A 2
C3_2 C 0.1228(13) 0.8907(12) 0.4788(7) 0.0583(8) Uani 0.288(5) 1 d D U P A 2
H3A_2 H 0.058151 0.908095 0.439784 0.070 Uiso 0.288(5) 1 calc R U P A 2
H3AB_2 H 0.102255 0.958610 0.505417 0.070 Uiso 0.288(5) 1 calc R U P A 2
C4_2 C 0.2856(13) 0.8463(12) 0.4605(7) 0.0426(8) Uani 0.288(5) 1 d D U P A 2
H4A_2 H 0.296900 0.814078 0.416547 0.051 Uiso 0.288(5) 1 calc R U P A 2
H4AB_2 H 0.331390 0.906893 0.460913 0.051 Uiso 0.288(5) 1 calc R U P A 2

loop_
_atom_site_aniso_label
_atom_site_aniso_U_11
_atom_site_aniso_U_22
_atom_site_aniso_U_33
_atom_site_aniso_U_23
_atom_site_aniso_U_13
_atom_site_aniso_U_12
C1 0.0126(11) 0.0127(10) 0.0179(11) -0.0020(9) 0.0021(9) 0.0002(9)
C2 0.0126(10) 0.0159(11) 0.0138(11) -0.0016(8) -0.0007(8) -0.0047(9)
C3 0.0112(10) 0.0117(10) 0.0159(11) 0.0005(8) -0.0025(8) -0.0040(8)
C4 0.0137(11) 0.0126(10) 0.0153(11) 0.0002(8) -0.0013(8) -0.0020(9)
C5 0.0152(11) 0.0187(11) 0.0137(11) 0.0005(9) 0.0020(9) -0.0014(9)
C6 0.0333(15) 0.0247(13) 0.0176(12) -0.0051(10) 0.0073(11) -0.0020(11)
C7 0.0187(13) 0.0254(14) 0.0339(15) -0.0033(11) 0.0002(11) -0.0050(11)
C8 0.0421(17) 0.0180(12) 0.0346(16) 0.0024(11) 0.0011(13) -0.0116(12)
C9 0.0135(11) 0.0124(10) 0.0140(11) -0.0003(8) -0.0003(8) -0.0027(8)
C10 0.0409(17) 0.0174(12) 0.0319(15) -0.0098(11) 0.0088(13) -0.0075(12)
C11 0.0117(10) 0.0131(10) 0.0121(10) -0.0016(8) -0.0003(8) -0.0045(8)
C12 0.0264(15) 0.0416(17) 0.0259(14) 0.0048(12) -0.0085(12) -0.0021(13)
C13 0.0110(10) 0.0122(10) 0.0168(11) -0.0021(8) -0.0007(8) -0.0033(8)
C14 0.0258(14) 0.0341(15) 0.0163(12) 0.0057(11) 0.0016(10) 0.0017(12)
C15 0.0220(13) 0.0340(15) 0.0370(16) -0.0010(12) -0.0063(12) -0.0111(12)
C16 0.0150(11) 0.0117(10) 0.0151(11) 0.0003(8) 0.0026(9) -0.0006(9)
C17 0.0395(17) 0.0277(14) 0.0282(14) -0.0066(11) -0.0051(12) -0.0126(13)
C18 0.0249(14) 0.0421(16) 0.0224(13) -0.0008(12) 0.0051(11) -0.0158(12)
C19 0.0274(14) 0.0346(15) 0.0404(17) -0.0123(13) 0.0056(12) -0.0175(13)
C20 0.0205(14) 0.0302(15) 0.052(2) 0.0041(14) 0.0055(13) 0.0086(12)
C21 0.0258(15) 0.0313(15) 0.0463(18) -0.0106(13) -0.0062(13) -0.0066(12)
C22 0.0502(19) 0.0225(14) 0.0325(16) 0.0023(12) 0.0097(14) -0.0136(13)
C23 0.050(2) 0.0347(16) 0.0325(16) -0.0042(13) -0.0091(14) -0.0161(15)
C24 0.0292(17) 0.080(3) 0.052(2) 0.036(2) -0.0213(16) -0.0136(18)
C25 0.0333(16) 0.0471(19) 0.0483(19) -0.0034(15) 0.0046(14) -0.0137(14)
C26 0.0140(14) 0.075(3) 0.047(2) -0.0088(18) 0.0015(13) -0.0023(15)
C27 0.069(2) 0.0576(19) 0.056(2) -0.0065(15) -0.0017(16) -0.0205(17)
C28 0.0221(14) 0.0343(16) 0.059(2) -0.0037(14) -0.0047(14) -0.0148(13)
C29 0.040(2) 0.0397(19) 0.101(3) -0.002(2) -0.027(2) -0.0237(17)
C31 0.041(2) 0.048(2) 0.087(3) -0.018(2) -0.004(2) -0.0245(17)
C33 0.0363(15) 0.073(2) 0.0572(19) -0.0081(16) -0.0024(14) -0.0056(15)
Li1 0.025(2) 0.038(3) 0.026(2) -0.004(2) 0.0015(19) -0.005(2)
O2 0.0298(11) 0.0375(11) 0.0267(10) -0.0061(8) 0.0014(8) -0.0124(9)
Si1 0.0144(3) 0.0214(3) 0.0246(4) 0.0035(3) -0.0056(3) -0.0060(3)
Si2 0.0178(3) 0.0139(3) 0.0251(3) -0.0007(3) -0.0020(3) -0.0058(3)
Si3 0.0246(4) 0.0137(3) 0.0234(3) -0.0036(3) 0.0066(3) -0.0061(3)
Si4 0.0141(3) 0.0207(3) 0.0241(4) 0.0013(3) -0.0017(3) 0.0011(3)
Br1 0.04098(17) 0.02468(14) 0.02411(14) -0.00229(10) -0.00716(12) -0.01300(12)
Br2 0.04283(17) 0.02686(14) 0.02238(14) 0.00213(11) 0.00338(12) -0.00794(12)
Sn1 0.01579(9) 0.01868(9) 0.01465(8) -0.00146(6) 0.00328(6) -0.00452(6)
O1_1 0.021(2) 0.037(3) 0.043(3) 0.016(3) -0.006(2) -0.006(2)
C1_1 0.050(4) 0.053(4) 0.050(5) -0.002(3) 0.002(3) -0.023(3)
C2_1 0.0363(15) 0.073(2) 0.0572(19) -0.0081(16) -0.0024(14) -0.0056(15)
C3_1 0.069(2) 0.0576(19) 0.056(2) -0.0065(15) -0.0017(16) -0.0205(17)
C4_1 0.061(3) 0.040(3) 0.050(3) 0.017(2) -0.011(3) -0.005(2)
O1_2 0.032(6) 0.048(10) 0.054(11) 0.017(9) 0.006(6) -0.013(6)
C1_2 0.046(6) 0.086(9) 0.065(13) 0.014(8) -0.006(7) -0.049(6)
C2_2 0.069(2) 0.0576(19) 0.056(2) -0.0065(15) -0.0017(16) -0.0205(17)
C3_2 0.0363(15) 0.073(2) 0.0572(19) -0.0081(16) -0.0024(14) -0.0056(15)
C4_2 0.0333(16) 0.0471(19) 0.0483(19) -0.0034(15) 0.0046(14) -0.0137(14)

loop_
_atom_type_symbol
_atom_type_description
_atom_type_scat_dispersion_real
_atom_type_scat_dispersion_imag
_atom_type_scat_source
C C 0.0033 0.0016 'International Tables Vol C Tables 4.2.6.8 and 6.1.1.4'
Li Li -0.0003 0.0001 'International Tables Vol C Tables 4.2.6.8 and 6.1.1.4'
O O 0.0106 0.0060 'International Tables Vol C Tables 4.2.6.8 and 6.1.1.4'
Si Si 0.0817 0.0704 'International Tables Vol C Tables 4.2.6.8 and 6.1.1.4'
Br Br -0.2901 2.4595 'International Tables Vol C Tables 4.2.6.8 and 6.1.1.4'
Sn Sn -0.6537 1.4246 'International Tables Vol C Tables 4.2.6.8 and 6.1.1.4'
H H 0.0000 0.0000 'International Tables Vol C Tables 4.2.6.8 and 6.1.1.4'

loop_
_geom_angle_atom_site_label_1
_geom_angle_atom_site_label_2
_geom_angle_atom_site_label_3
_geom_angle
_geom_angle_site_symmetry_1
_geom_angle_site_symmetry_3
_geom_angle_publ_flag
C2 C1 C3 122.9(2) . . ?
C2 C1 H1 118.5 . . ?
C3 C1 H1 118.5 . . ?
C1 C2 C4 116.7(2) . . ?
C1 C2 C5 121.1(2) . . ?
C4 C2 C5 122.0(2) . . ?
C1 C3 C11 119.9(2) . . ?
C1 C3 C9 117.7(2) . . ?
C11 C3 C9 122.4(2) . . ?
C13 C4 C2 122.5(2) . . ?
C13 C4 H4 118.8 . . ?
C2 C4 H4 118.8 . . ?
C2 C5 C14 111.8(2) . . ?
C2 C5 C6 111.9(2) . . ?
C14 C5 C6 107.6(2) . . ?
C2 C5 C18 107.5(2) . . ?
C14 C5 C18 109.3(2) . . ?
C6 C5 C18 108.6(2) . . ?
C5 C6 H6A 109.5 . . ?
C5 C6 H6B 109.5 . . ?
H6A C6 H6B 109.5 . . ?
C5 C6 H6C 109.5 . . ?
H6A C6 H6C 109.5 . . ?
H6B C6 H6C 109.5 . . ?
C7 C7 C21 113.7(3) 2_777 . ?
C7 C7 H7A 108.8 2_777 . ?
C21 C7 H7A 108.8 . . ?
C7 C7 H7B 108.8 2_777 . ?
C21 C7 H7B 108.8 . . ?
H7A C7 H7B 107.7 . . ?
Si2 C8 H8A 109.5 . . ?
Si2 C8 H8B 109.5 . . ?
H8A C8 H8B 109.5 . . ?
Si2 C8 H8C 109.5 . . ?
H8A C8 H8C 109.5 . . ?
H8B C8 H8C 109.5 . . ?
C3 C9 Si2 111.55(15) . . ?
C3 C9 Si1 111.71(15) . . ?
Si2 C9 Si1 120.00(12) . . ?
C3 C9 H9 103.9 . . ?
Si2 C9 H9 103.9 . . ?
Si1 C9 H9 103.9 . . ?
Si3 C10 H10A 109.5 . . ?
Si3 C10 H10B 109.5 . . ?
H10A C10 H10B 109.5 . . ?
Si3 C10 H10C 109.5 . . ?
H10A C10 H10C 109.5 . . ?
H10B C10 H10C 109.5 . . ?
C3 C11 C13 117.7(2) . . ?
C3 C11 Sn1 127.94(16) . . ?
C13 C11 Sn1 113.72(15) . . ?
Si4 C12 H12A 109.5 . . ?
Si4 C12 H12B 109.5 . . ?
H12A C12 H12B 109.5 . . ?
Si4 C12 H12C 109.5 . . ?
H12A C12 H12C 109.5 . . ?
H12B C12 H12C 109.5 . . ?
C4 C13 C11 120.3(2) . . ?
C4 C13 C16 116.9(2) . . ?
C11 C13 C16 122.8(2) . . ?
C5 C14 H14A 109.5 . . ?
C5 C14 H14B 109.5 . . ?
H14A C14 H14B 109.5 . . ?
C5 C14 H14C 109.5 . . ?
H14A C14 H14C 109.5 . . ?
H14B C14 H14C 109.5 . . ?
Si4 C15 H15A 109.5 . . ?
Si4 C15 H15B 109.5 . . ?
H15A C15 H15B 109.5 . . ?
Si4 C15 H15C 109.5 . . ?
H15A C15 H15C 109.5 . . ?
H15B C15 H15C 109.5 . . ?
C13 C16 Si4 111.78(16) . . ?
C13 C16 Si3 112.18(16) . . ?
Si4 C16 Si3 117.42(12) . . ?
C13 C16 H16 104.7 . . ?
Si4 C16 H16 104.7 . . ?
Si3 C16 H16 104.7 . . ?
Si2 C17 H17A 109.5 . . ?
Si2 C17 H17B 109.5 . . ?
H17A C17 H17B 109.5 . . ?
Si2 C17 H17C 109.5 . . ?
H17A C17 H17C 109.5 . . ?
H17B C17 H17C 109.5 . . ?
C5 C18 H18A 109.5 . . ?
C5 C18 H18B 109.5 . . ?
H18A C18 H18B 109.5 . . ?
C5 C18 H18C 109.5 . . ?
H18A C18 H18C 109.5 . . ?
H18B C18 H18C 109.5 . . ?
Si3 C19 H19A 109.5 . . ?
Si3 C19 H19B 109.5 . . ?
H19A C19 H19B 109.5 . . ?
Si3 C19 H19C 109.5 . . ?
H19A C19 H19C 109.5 . . ?
H19B C19 H19C 109.5 . . ?
Si4 C20 H20A 109.5 . . ?
Si4 C20 H20B 109.5 . . ?
H20A C20 H20B 109.5 . . ?
Si4 C20 H20C 109.5 . . ?
H20A C20 H20C 109.5 . . ?
H20B C20 H20C 109.5 . . ?
C31 C21 C7 113.2(3) . . ?
C31 C21 H21A 108.9 . . ?
C7 C21 H21A 108.9 . . ?
C31 C21 H21B 108.9 . . ?
C7 C21 H21B 108.9 . . ?
H21A C21 H21B 107.8 . . ?
Si3 C22 H22A 109.5 . . ?
Si3 C22 H22B 109.5 . . ?
H22A C22 H22B 109.5 . . ?
Si3 C22 H22C 109.5 . . ?
H22A C22 H22C 109.5 . . ?
H22B C22 H22C 109.5 . . ?
O2 C23 C27 106.7(3) . . ?
O2 C23 H23A 110.4 . . ?
C27 C23 H23A 110.4 . . ?
O2 C23 H23B 110.4 . . ?
C27 C23 H23B 110.4 . . ?
H23A C23 H23B 108.6 . . ?
Si1 C24 H24A 109.5 . . ?
Si1 C24 H24B 109.5 . . ?
H24A C24 H24B 109.5 . . ?
Si1 C24 H24C 109.5 . . ?
H24A C24 H24C 109.5 . . ?
H24B C24 H24C 109.5 . . ?
O2 C25 C33 104.0(3) . . ?
O2 C25 H25A 111.0 . . ?
C33 C25 H25A 111.0 . . ?
O2 C25 H25B 111.0 . . ?
C33 C25 H25B 111.0 . . ?
H25A C25 H25B 109.0 . . ?
Si1 C26 H26A 109.5 . . ?
Si1 C26 H26B 109.5 . . ?
H26A C26 H26B 109.5 . . ?
Si1 C26 H26C 109.5 . . ?
H26A C26 H26C 109.5 . . ?
H26B C26 H26C 109.5 . . ?
C33 C27 C23 101.8(3) . . ?
C33 C27 H27A 111.4 . . ?
C23 C27 H27A 111.4 . . ?
C33 C27 H27B 111.4 . . ?
C23 C27 H27B 111.4 . . ?
H27A C27 H27B 109.3 . . ?
Si2 C28 H28A 109.5 . . ?
Si2 C28 H28B 109.5 . . ?
H28A C28 H28B 109.5 . . ?
Si2 C28 H28C 109.5 . . ?
H28A C28 H28C 109.5 . . ?
H28B C28 H28C 109.5 . . ?
Si1 C29 H29A 109.5 . . ?
Si1 C29 H29B 109.5 . . ?
H29A C29 H29B 109.5 . . ?
Si1 C29 H29C 109.5 . . ?
H29A C29 H29C 109.5 . . ?
H29B C29 H29C 109.5 . . ?
C21 C31 H31A 109.5 . . ?
C21 C31 H31B 109.5 . . ?
H31A C31 H31B 109.5 . . ?
C21 C31 H31C 109.5 . . ?
H31A C31 H31C 109.5 . . ?
H31B C31 H31C 109.5 . . ?
C27 C33 C25 104.6(3) . . ?
C27 C33 H33A 110.8 . . ?
C25 C33 H33A 110.8 . . ?
C27 C33 H33B 110.8 . . ?
C25 C33 H33B 110.8 . . ?
H33A C33 H33B 108.9 . . ?
O1_2 Li1 O2 101.5(14) . . ?
O1_1 Li1 O2 108.1(5) . . ?
O1_2 Li1 Br2 123.9(14) . . ?
O1_1 Li1 Br2 116.7(5) . . ?
O2 Li1 Br2 109.7(2) . . ?
O1_2 Li1 Br1 117.9(6) . . ?
O1_1 Li1 Br1 118.7(3) . . ?
O2 Li1 Br1 105.4(2) . . ?
Br2 Li1 Br1 97.36(17) . . ?
O1_1 Li1 C4_1 28.8(3) . . ?
O2 Li1 C4_1 97.3(2) . . ?
Br2 Li1 C4_1 97.5(2) . . ?
Br1 Li1 C4_1 146.7(2) . . ?
C25 O2 C23 109.4(2) . . ?
C25 O2 Li1 121.3(2) . . ?
C23 O2 Li1 117.5(2) . . ?
C29 Si1 C24 108.7(2) . . ?
C29 Si1 C26 109.6(2) . . ?
C24 Si1 C26 107.02(19) . . ?
C29 Si1 C9 107.75(14) . . ?
C24 Si1 C9 109.52(13) . . ?
C26 Si1 C9 114.17(13) . . ?
C8 Si2 C17 109.03(14) . . ?
C8 Si2 C28 107.98(15) . . ?
C17 Si2 C28 108.11(15) . . ?
C8 Si2 C9 109.99(12) . . ?
C17 Si2 C9 113.78(12) . . ?
C28 Si2 C9 107.76(12) . . ?
C19 Si3 C10 109.51(14) . . ?
C19 Si3 C22 108.06(15) . . ?
C10 Si3 C22 107.82(14) . . ?
C19 Si3 C16 109.56(12) . . ?
C10 Si3 C16 108.10(12) . . ?
C22 Si3 C16 113.73(13) . . ?
C12 Si4 C15 108.10(15) . . ?
C12 Si4 C20 108.10(15) . . ?
C15 Si4 C20 108.69(15) . . ?
C12 Si4 C16 113.65(12) . . ?
C15 Si4 C16 108.64(11) . . ?
C20 Si4 C16 109.55(13) . . ?
Li1 Br1 Sn1 87.62(12) . . ?
Li1 Br2 Sn1 87.52(11) . . ?
C11 Sn1 Br1 94.44(6) . . ?
C11 Sn1 Br2 110.30(6) . . ?
Br1 Sn1 Br2 87.481(10) . . ?
C1_1 O1_1 C4_1 110.0(5) . . ?
C1_1 O1_1 Li1 134.8(7) . . ?
C4_1 O1_1 Li1 112.0(5) . . ?
O1_1 C1_1 C2_1 104.1(5) . . ?
O1_1 C1_1 H1A_1 110.9 . . ?
C2_1 C1_1 H1A_1 110.9 . . ?
O1_1 C1_1 H1AB_1 110.9 . . ?
C2_1 C1_1 H1AB_1 110.9 . . ?
H1A_1 C1_1 H1AB_1 109.0 . . ?
C3_1 C2_1 C1_1 103.4(5) . . ?
C3_1 C2_1 H2A_1 111.1 . . ?
C1_1 C2_1 H2A_1 111.1 . . ?
C3_1 C2_1 H2AB_1 111.1 . . ?
C1_1 C2_1 H2AB_1 111.1 . . ?
H2A_1 C2_1 H2AB_1 109.0 . . ?
C4_1 C3_1 C2_1 104.9(5) . . ?
C4_1 C3_1 H3A_1 110.8 . . ?
C2_1 C3_1 H3A_1 110.8 . . ?
C4_1 C3_1 H3AB_1 110.8 . . ?
C2_1 C3_1 H3AB_1 110.8 . . ?
H3A_1 C3_1 H3AB_1 108.8 . . ?
C3_1 C4_1 O1_1 105.9(7) . . ?
C3_1 C4_1 Li1 132.9(5) . . ?
O1_1 C4_1 Li1 39.2(3) . . ?
C3_1 C4_1 H4A_1 110.6 . . ?
O1_1 C4_1 H4A_1 110.6 . . ?
Li1 C4_1 H4A_1 111.9 . . ?
C3_1 C4_1 H4AB_1 110.6 . . ?
O1_1 C4_1 H4AB_1 110.6 . . ?
Li1 C4_1 H4AB_1 73.7 . . ?
H4A_1 C4_1 H4AB_1 108.7 . . ?
C4_2 O1_2 C1_2 111.5(13) . . ?
C4_2 O1_2 Li1 122.0(13) . . ?
C1_2 O1_2 Li1 126.5(12) . . ?
O1_2 C1_2 C2_2 104.0(12) . . ?
O1_2 C1_2 H1A_2 111.0 . . ?
C2_2 C1_2 H1A_2 111.0 . . ?
O1_2 C1_2 H1AB_2 111.0 . . ?
C2_2 C1_2 H1AB_2 111.0 . . ?
H1A_2 C1_2 H1AB_2 109.0 . . ?
C1_2 C2_2 C3_2 109.0(10) . . ?
C1_2 C2_2 H2A_2 109.9 . . ?
C3_2 C2_2 H2A_2 109.9 . . ?
C1_2 C2_2 H2AB_2 109.9 . . ?
C3_2 C2_2 H2AB_2 109.9 . . ?
H2A_2 C2_2 H2AB_2 108.3 . . ?
C4_2 C3_2 C2_2 102.7(9) . . ?
C4_2 C3_2 H3A_2 111.2 . . ?
C2_2 C3_2 H3A_2 111.2 . . ?
C4_2 C3_2 H3AB_2 111.2 . . ?
C2_2 C3_2 H3AB_2 111.2 . . ?
H3A_2 C3_2 H3AB_2 109.1 . . ?
O1_2 C4_2 C3_2 106.4(13) . . ?
O1_2 C4_2 H4A_2 110.4 . . ?
C3_2 C4_2 H4A_2 110.4 . . ?
O1_2 C4_2 H4AB_2 110.4 . . ?
C3_2 C4_2 H4AB_2 110.4 . . ?
H4A_2 C4_2 H4AB_2 108.6 . . ?

loop_
_geom_bond_atom_site_label_1
_geom_bond_atom_site_label_2
_geom_bond_distance
_geom_bond_site_symmetry_2
_geom_bond_publ_flag
C1 C2 1.394(3) . ?
C1 C3 1.394(3) . ?
C1 H1 0.9500 . ?
C2 C4 1.396(3) . ?
C2 C5 1.531(3) . ?
C3 C11 1.417(3) . ?
C3 C9 1.518(3) . ?
C4 C13 1.395(3) . ?
C4 H4 0.9500 . ?
C5 C14 1.531(3) . ?
C5 C6 1.532(3) . ?
C5 C18 1.543(4) . ?
C6 H6A 0.9800 . ?
C6 H6B 0.9800 . ?
C6 H6C 0.9800 . ?
C7 C7 1.518(5) 2_777 ?
C7 C21 1.519(4) . ?
C7 H7A 0.9900 . ?
C7 H7B 0.9900 . ?
C8 Si2 1.870(3) . ?
C8 H8A 0.9800 . ?
C8 H8B 0.9800 . ?
C8 H8C 0.9800 . ?
C9 Si2 1.881(2) . ?
C9 Si1 1.887(2) . ?
C9 H9 1.0000 . ?
C10 Si3 1.872(3) . ?
C10 H10A 0.9800 . ?
C10 H10B 0.9800 . ?
C10 H10C 0.9800 . ?
C11 C13 1.417(3) . ?
C11 Sn1 2.228(2) . ?
C12 Si4 1.865(3) . ?
C12 H12A 0.9800 . ?
C12 H12B 0.9800 . ?
C12 H12C 0.9800 . ?
C13 C16 1.525(3) . ?
C14 H14A 0.9800 . ?
C14 H14B 0.9800 . ?
C14 H14C 0.9800 . ?
C15 Si4 1.869(3) . ?
C15 H15A 0.9800 . ?
C15 H15B 0.9800 . ?
C15 H15C 0.9800 . ?
C16 Si4 1.898(2) . ?
C16 Si3 1.904(2) . ?
C16 H16 1.0000 . ?
C17 Si2 1.872(3) . ?
C17 H17A 0.9800 . ?
C17 H17B 0.9800 . ?
C17 H17C 0.9800 . ?
C18 H18A 0.9800 . ?
C18 H18B 0.9800 . ?
C18 H18C 0.9800 . ?
C19 Si3 1.864(3) . ?
C19 H19A 0.9800 . ?
C19 H19B 0.9800 . ?
C19 H19C 0.9800 . ?
C20 Si4 1.874(3) . ?
C20 H20A 0.9800 . ?
C20 H20B 0.9800 . ?
C20 H20C 0.9800 . ?
C21 C31 1.517(5) . ?
C21 H21A 0.9900 . ?
C21 H21B 0.9900 . ?
C22 Si3 1.878(3) . ?
C22 H22A 0.9800 . ?
C22 H22B 0.9800 . ?
C22 H22C 0.9800 . ?
C23 O2 1.442(4) . ?
C23 C27 1.496(6) . ?
C23 H23A 0.9900 . ?
C23 H23B 0.9900 . ?
C24 Si1 1.863(3) . ?
C24 H24A 0.9800 . ?
C24 H24B 0.9800 . ?
C24 H24C 0.9800 . ?
C25 O2 1.437(4) . ?
C25 C33 1.502(5) . ?
C25 H25A 0.9900 . ?
C25 H25B 0.9900 . ?
C26 Si1 1.870(3) . ?
C26 H26A 0.9800 . ?
C26 H26B 0.9800 . ?
C26 H26C 0.9800 . ?
C27 C33 1.481(6) . ?
C27 H27A 0.9900 . ?
C27 H27B 0.9900 . ?
C28 Si2 1.872(3) . ?
C28 H28A 0.9800 . ?
C28 H28B 0.9800 . ?
C28 H28C 0.9800 . ?
C29 Si1 1.861(3) . ?
C29 H29A 0.9800 . ?
C29 H29B 0.9800 . ?
C29 H29C 0.9800 . ?
C31 H31A 0.9800 . ?
C31 H31B 0.9800 . ?
C31 H31C 0.9800 . ?
C33 H33A 0.9900 . ?
C33 H33B 0.9900 . ?
Li1 O1_2 1.836(19) . ?
Li1 O1_1 1.895(8) . ?
Li1 O2 1.905(5) . ?
Li1 Br2 2.509(5) . ?
Li1 Br1 2.538(5) . ?
Li1 C4_1 2.781(7) . ?
Br1 Sn1 2.7253(3) . ?
Br2 Sn1 2.7566(3) . ?
O1_1 C1_1 1.442(9) . ?
O1_1 C4_1 1.447(7) . ?
C1_1 C2_1 1.534(8) . ?
C1_1 H1A_1 0.9900 . ?
C1_1 H1AB_1 0.9900 . ?
C2_1 C3_1 1.506(8) . ?
C2_1 H2A_1 0.9900 . ?
C2_1 H2AB_1 0.9900 . ?
C3_1 C4_1 1.413(8) . ?
C3_1 H3A_1 0.9900 . ?
C3_1 H3AB_1 0.9900 . ?
C4_1 H4A_1 0.9900 . ?
C4_1 H4AB_1 0.9900 . ?
O1_2 C4_2 1.430(13) . ?
O1_2 C1_2 1.436(14) . ?
C1_2 C2_2 1.512(13) . ?
C1_2 H1A_2 0.9900 . ?
C1_2 H1AB_2 0.9900 . ?
C2_2 C3_2 1.517(13) . ?
C2_2 H2A_2 0.9900 . ?
C2_2 H2AB_2 0.9900 . ?
C3_2 C4_2 1.508(12) . ?
C3_2 H3A_2 0.9900 . ?
C3_2 H3AB_2 0.9900 . ?
C4_2 H4A_2 0.9900 . ?
C4_2 H4AB_2 0.9900 . ?
